data_2014339
loop_
_publ_author_name
'Miao Du'
'Yan-Ping You'
'Zhi-Hui Zhang'

_publ_section_title
;
 Hydrogen-bonded sheets in the 1:1 cocrystal of
 biphenyl-4,4'-dicarboxylic acid with 2,5-di-4-pyridyl-1,3,4-oxadiazole
;
_journal_coeditor_code GD1421
_journal_issue 1
_journal_name_full 'Acta Crystallographica Section C'
_journal_page_first o33
_journal_page_last o35
_journal_paper_doi 10.1107/S0108270105039077
_journal_volume 62
_journal_year 2006
_chemical_formula_iupac 'C14 H10 O4 , C12 H8 N4 O'
_chemical_formula_moiety 'C14 H10 O4 , C12 H8 N4 O'
_chemical_formula_sum 'C26 H18 N4 O5'
_chemical_formula_weight 466.44
_chemical_name_systematic
;
4,4'-biphenyldicarboxylic acid--2,5-bis(4-pyridyl)-1,3,4-oxadiazole (1/1)
;
_space_group_IT_number 15
_symmetry_cell_setting monoclinic
_symmetry_space_group_name_Hall '-C 2yc'
_symmetry_space_group_name_H-M 'C 1 2/c 1'
_atom_sites_solution_hydrogens geom
_atom_sites_solution_primary direct
_atom_sites_solution_secondary difmap
_audit_creation_method SHELXL97
_cell_angle_alpha 90.00
_cell_angle_beta 103.135(2)
_cell_angle_gamma 90.00
_cell_formula_units_Z 4
_cell_length_a 21.131(4)
_cell_length_b 6.8459(11)
_cell_length_c 15.376(3)
_cell_measurement_reflns_used 978
_cell_measurement_temperature 293(2)
_cell_measurement_theta_max 21.86
_cell_measurement_theta_min 3.14
_cell_volume 2166.1(7)
_computing_cell_refinement 'APEX2 and SAINT (Bruker, 2001)'
_computing_data_collection 'APEX2 (Bruker, 2003)'
_computing_data_reduction SAINT
_computing_molecular_graphics 'SHELXTL (Bruker, 2001) and DIAMOND (Brandenburg & Berndt, 1999)'
_computing_publication_material SHELXTL
_computing_structure_refinement 'SHELXL97 (Sheldrick, 1997)'
_computing_structure_solution 'SHELXS97 (Sheldrick, 1997)'
_diffrn_ambient_temperature 293(2)
_diffrn_measured_fraction_theta_full 0.996
_diffrn_measured_fraction_theta_max 0.996
_diffrn_measurement_device_type 'Bruker SMART APEX-II CCD area-detector'
_diffrn_measurement_method '\f and \w'
_diffrn_radiation_monochromator graphite
_diffrn_radiation_source 'fine-focus sealed tube'
_diffrn_radiation_type MoK\a
_diffrn_radiation_wavelength 0.71073
_diffrn_reflns_av_R_equivalents 0.0249
_diffrn_reflns_av_sigmaI/netI 0.0282
_diffrn_reflns_limit_h_max 24
_diffrn_reflns_limit_h_min -24
_diffrn_reflns_limit_k_max 8
_diffrn_reflns_limit_k_min -7
_diffrn_reflns_limit_l_max 18
_diffrn_reflns_limit_l_min -17
_diffrn_reflns_number 5668
_diffrn_reflns_theta_full 25.03
_diffrn_reflns_theta_max 25.03
_diffrn_reflns_theta_min 1.98
_diffrn_standards_number 0
_exptl_absorpt_coefficient_mu 0.102
_exptl_absorpt_correction_T_max 0.990
_exptl_absorpt_correction_T_min 0.795
_exptl_absorpt_correction_type multi-scan
_exptl_absorpt_process_details '(SADABS; Sheldrick, 1996)'
_exptl_crystal_colour Colourless
_exptl_crystal_density_diffrn 1.430
_exptl_crystal_density_method 'not measured'
_exptl_crystal_description Block
_exptl_crystal_F_000 968
_exptl_crystal_size_max 0.28
_exptl_crystal_size_mid 0.18
_exptl_crystal_size_min 0.10
_refine_diff_density_max 0.168
_refine_diff_density_min -0.160
_refine_ls_extinction_coef 0.0014(4)
_refine_ls_extinction_expression Fc^*^=kFc[1+0.001xFc^2^\l^3^/sin(2\q)]^-1/4^
_refine_ls_extinction_method 'SHELXL97 (Sheldrick, 1997)'
_refine_ls_goodness_of_fit_ref 0.984
_refine_ls_hydrogen_treatment constr
_refine_ls_matrix_type full
_refine_ls_number_parameters 161
_refine_ls_number_reflns 1906
_refine_ls_number_restraints 0
_refine_ls_restrained_S_all 0.984
_refine_ls_R_factor_all 0.0634
_refine_ls_R_factor_gt 0.0386
_refine_ls_shift/su_max 0.000
_refine_ls_shift/su_mean 0.000
_refine_ls_structure_factor_coef Fsqd
_refine_ls_weighting_details 'calc w = 1/[\s^2^(Fo^2^)+(0.0658P)^2^] where P = (Fo^2^+2Fc^2^)/3'
_refine_ls_weighting_scheme calc
_refine_ls_wR_factor_gt 0.1021
_refine_ls_wR_factor_ref 0.1112
_reflns_number_gt 1256
_reflns_number_total 1906
_reflns_threshold_expression I>2\s(I)
_cod_data_source_file gd1421.cif
_cod_data_source_block I
_cod_depositor_comments
;
The following automatic conversions were performed:
'_symmetry_cell_setting' value 'Monoclinic' changed to 'monoclinic'
according to '/home/saulius/struct/CIF-dictionaries/cif_core.dic'
dictionary named 'cif_core.dic' version 2.4.1 from 2010-06-29.

Automatic conversion script
Id: cif_fix_enum 1527 2010-12-29 10:47:43Z saulius 

The following automatic conversions were performed:

'_symmetry_cell_setting' value 'Monoclinic' changed to 'monoclinic'
according to /home/saulius/struct/CIF-dictionaries/cif_core.dic
dictionary named 'cif_core.dic' version 2.4.1 from 2010-06-29.

Automatic conversion script
Id: cif_fix_values 1715 2011-07-08 13:25:40Z adriana 
;
_cod_original_sg_symbol_H-M 'C 2/c'
_cod_database_code 2014339
_cod_database_fobs_code 2014339

loop_
_symmetry_equiv_pos_as_xyz
'x, y, z'
'-x, y, -z+1/2'
'x+1/2, y+1/2, z'
'-x+1/2, y+1/2, -z+1/2'
'-x, -y, -z'
'x, -y, z-1/2'
'-x+1/2, -y+1/2, -z'
'x+1/2, -y+1/2, z-1/2'

loop_
_atom_site_label
_atom_site_fract_x
_atom_site_fract_y
_atom_site_fract_z
_atom_site_U_iso_or_equiv
_atom_site_adp_type
_atom_site_calc_flag
_atom_site_refinement_flags
_atom_site_occupancy
_atom_site_disorder_assembly
_atom_site_disorder_group
_atom_site_type_symbol
O1 0.0000 0.2611(2) 0.2500 0.0443(4) Uani d S 1 . . O
O2 0.30793(5) 0.49216(17) 0.08614(9) 0.0615(4) Uani d . 1 . . O
H2A 0.2766 0.4507 0.1037 0.092 Uiso calc R 1 . . H
O3 0.26823(5) 0.77931(17) 0.11535(8) 0.0599(4) Uani d . 1 . . O
N1 0.20794(6) 0.3562(2) 0.14557(10) 0.0535(4) Uani d . 1 . . N
N2 0.02878(7) -0.0437(2) 0.23506(11) 0.0609(4) Uani d . 1 . . N
C1 0.11067(7) 0.4143(2) 0.19541(10) 0.0480(5) Uani d . 1 . . C
H1 0.0818 0.5037 0.2106 0.058 Uiso calc R 1 . . H
C2 0.16522(8) 0.4765(3) 0.16876(12) 0.0537(5) Uani d . 1 . . C
H2 0.1726 0.6102 0.1669 0.064 Uiso calc R 1 . . H
C3 0.19701(8) 0.1671(3) 0.14924(12) 0.0593(5) Uani d . 1 . . C
H3 0.2264 0.0812 0.1329 0.071 Uiso calc R 1 . . H
C4 0.14419(8) 0.0904(2) 0.17612(12) 0.0558(5) Uani d . 1 . . C
H4 0.1386 -0.0440 0.1787 0.067 Uiso calc R 1 . . H
C5 0.09982(7) 0.2170(2) 0.19909(10) 0.0435(4) Uani d . 1 . . C
C6 0.04364(7) 0.1373(3) 0.22744(10) 0.0448(4) Uani d . 1 . . C
C7 0.30894(7) 0.6832(3) 0.09055(10) 0.0454(4) Uani d . 1 . . C
C8 0.36560(7) 0.7745(2) 0.06369(10) 0.0425(4) Uani d . 1 . . C
C9 0.37652(8) 0.9713(3) 0.07459(12) 0.0577(5) Uani d . 1 . . C
H9 0.3480 1.0474 0.0981 0.069 Uiso calc R 1 . . H
C10 0.42903(8) 1.0579(3) 0.05131(12) 0.0599(5) Uani d . 1 . . C
H10 0.4358 1.1911 0.0612 0.072 Uiso calc R 1 . . H
C11 0.47218(7) 0.9529(2) 0.01357(10) 0.0415(4) Uani d . 1 . . C
C12 0.46031(8) 0.7547(2) 0.00286(13) 0.0546(5) Uani d . 1 . . C
H12 0.4882 0.6783 -0.0218 0.065 Uiso calc R 1 . . H
C13 0.40856(7) 0.6672(3) 0.02756(12) 0.0542(5) Uani d . 1 . . C
H13 0.4024 0.5332 0.0198 0.065 Uiso calc R 1 . . H

loop_
_atom_site_aniso_label
_atom_site_aniso_U_11
_atom_site_aniso_U_22
_atom_site_aniso_U_33
_atom_site_aniso_U_12
_atom_site_aniso_U_13
_atom_site_aniso_U_23
O1 0.0387(9) 0.0454(10) 0.0516(10) 0.000 0.0165(7) 0.000
O2 0.0556(8) 0.0467(8) 0.0926(10) -0.0040(6) 0.0384(7) -0.0005(6)
O3 0.0539(8) 0.0529(8) 0.0819(10) 0.0033(6) 0.0341(7) 0.0000(6)
N1 0.0464(8) 0.0490(10) 0.0701(10) 0.0006(7) 0.0241(7) 0.0011(7)
N2 0.0533(9) 0.0512(9) 0.0876(12) 0.0016(7) 0.0357(8) -0.0006(8)
C1 0.0435(10) 0.0482(11) 0.0552(11) 0.0094(8) 0.0174(8) 0.0018(8)
C2 0.0503(10) 0.0439(10) 0.0707(12) 0.0028(8) 0.0219(9) 0.0036(9)
C3 0.0499(10) 0.0510(11) 0.0849(14) 0.0047(9) 0.0319(9) -0.0076(10)
C4 0.0536(11) 0.0439(11) 0.0762(13) -0.0009(8) 0.0280(9) -0.0053(9)
C5 0.0391(9) 0.0472(11) 0.0452(10) 0.0006(7) 0.0117(7) -0.0018(8)
C6 0.0400(9) 0.0477(11) 0.0497(11) 0.0024(8) 0.0164(8) -0.0014(8)
C7 0.0444(10) 0.0466(11) 0.0465(10) 0.0022(8) 0.0130(8) 0.0025(8)
C8 0.0408(9) 0.0408(10) 0.0457(10) 0.0000(7) 0.0095(7) 0.0046(7)
C9 0.0610(11) 0.0461(11) 0.0782(13) 0.0044(8) 0.0415(10) -0.0005(9)
C10 0.0711(12) 0.0364(10) 0.0839(14) -0.0007(8) 0.0423(11) 0.0004(9)
C11 0.0429(9) 0.0380(9) 0.0442(9) 0.0029(7) 0.0115(7) 0.0035(7)
C12 0.0451(10) 0.0417(11) 0.0844(13) 0.0002(8) 0.0304(9) -0.0078(9)
C13 0.0502(10) 0.0368(10) 0.0794(13) -0.0038(8) 0.0232(9) -0.0069(9)

loop_
_atom_type_symbol
_atom_type_description
_atom_type_scat_dispersion_real
_atom_type_scat_dispersion_imag
_atom_type_scat_source
C C 0.0033 0.0016 'International Tables Vol C Tables 4.2.6.8 and 6.1.1.4'
H H 0.0000 0.0000 'International Tables Vol C Tables 4.2.6.8 and 6.1.1.4'
N N 0.0061 0.0033 'International Tables Vol C Tables 4.2.6.8 and 6.1.1.4'
O O 0.0106 0.0060 'International Tables Vol C Tables 4.2.6.8 and 6.1.1.4'

loop_
_geom_angle_atom_site_label_1
_geom_angle_atom_site_label_2
_geom_angle_atom_site_label_3
_geom_angle_site_symmetry_1
_geom_angle_site_symmetry_3
_geom_angle
C6 O1 C6 2 . 102.50(17)
C7 O2 H2A . . 109.5
C3 N1 C2 . . 117.45(15)
C6 N2 N2 . 2 106.17(9)
C5 C1 C2 . . 118.41(16)
C5 C1 H1 . . 120.8
C2 C1 H1 . . 120.8
N1 C2 C1 . . 123.64(17)
N1 C2 H2 . . 118.2
C1 C2 H2 . . 118.2
N1 C3 C4 . . 123.23(16)
N1 C3 H3 . . 118.4
C4 C3 H3 . . 118.4
C3 C4 C5 . . 118.76(16)
C3 C4 H4 . . 120.6
C5 C4 H4 . . 120.6
C1 C5 C4 . . 118.51(15)
C1 C5 C6 . . 122.30(15)
C4 C5 C6 . . 119.19(15)
N2 C6 O1 . . 112.58(14)
N2 C6 C5 . . 128.11(15)
O1 C6 C5 . . 119.31(15)
O3 C7 O2 . . 123.66(15)
O3 C7 C8 . . 122.16(16)
O2 C7 C8 . . 114.17(14)
C9 C8 C13 . . 117.72(15)
C9 C8 C7 . . 120.14(15)
C13 C8 C7 . . 122.14(15)
C8 C9 C10 . . 121.02(16)
C8 C9 H9 . . 119.5
C10 C9 H9 . . 119.5
C9 C10 C11 . . 122.08(17)
C9 C10 H10 . . 119.0
C11 C10 H10 . . 119.0
C12 C11 C10 . . 116.07(15)
C12 C11 C11 . 5_675 121.82(19)
C10 C11 C11 . 5_675 122.11(18)
C13 C12 C11 . . 121.94(16)
C13 C12 H12 . . 119.0
C11 C12 H12 . . 119.0
C12 C13 C8 . . 121.14(16)
C12 C13 H13 . . 119.4
C8 C13 H13 . . 119.4

loop_
_geom_bond_atom_site_label_1
_geom_bond_atom_site_label_2
_geom_bond_site_symmetry_2
_geom_bond_distance
_geom_bond_publ_flag
O1 C6 2 1.3546(17) ?
O1 C6 . 1.3546(17) ?
O2 C7 . 1.3095(18) ?
O2 H2A . 0.8200 ?
O3 C7 . 1.2115(18) ?
N1 C3 . 1.319(2) ?
N1 C2 . 1.329(2) ?
N2 C6 . 1.290(2) ?
N2 N2 2 1.395(3) ?
C1 C5 . 1.374(2) ?
C1 C2 . 1.376(2) ?
C1 H1 . 0.9300 ?
C2 H2 . 0.9300 ?
C3 C4 . 1.379(2) ?
C3 H3 . 0.9300 ?
C4 C5 . 1.380(2) ?
C4 H4 . 0.9300 ?
C5 C6 . 1.460(2) ?
C7 C8 . 1.490(2) ?
C8 C9 . 1.370(2) ?
C8 C13 . 1.379(2) ?
C9 C10 . 1.375(2) ?
C9 H9 . 0.9300 ?
C10 C11 . 1.387(2) ?
C10 H10 . 0.9300 ?
C11 C12 . 1.383(2) ?
C11 C11 5_675 1.481(3) ?
C12 C13 . 1.374(2) ?
C12 H12 . 0.9300 ?
C13 H13 . 0.9300 ?

loop_
_geom_hbond_atom_site_label_D
_geom_hbond_atom_site_label_H
_geom_hbond_atom_site_label_A
_geom_hbond_site_symmetry_A
_geom_hbond_distance_DH
_geom_hbond_distance_HA
_geom_hbond_distance_DA
_geom_hbond_angle_DHA
_geom_hbond_publ_flag
O2 H2A N1 ? 0.82 1.83 2.654(2) 179 yes
C3 H3 O3 1_545 0.93 2.29 3.153(2) 155 yes

loop_
_geom_torsion_atom_site_label_1
_geom_torsion_atom_site_label_2
_geom_torsion_atom_site_label_3
_geom_torsion_atom_site_label_4
_geom_torsion_site_symmetry_1
_geom_torsion_site_symmetry_4
_geom_torsion
C3 N1 C2 C1 . . -0.5(3)
C5 C1 C2 N1 . . 0.6(3)
C2 N1 C3 C4 . . -0.3(3)
N1 C3 C4 C5 . . 1.1(3)
C2 C1 C5 C4 . . 0.2(2)
C2 C1 C5 C6 . . 179.36(15)
C3 C4 C5 C1 . . -0.9(3)
C3 C4 C5 C6 . . 179.86(15)
N2 N2 C6 O1 2 . -0.1(2)
N2 N2 C6 C5 2 . 179.50(17)
C6 O1 C6 N2 2 . 0.04(9)
C6 O1 C6 C5 2 . -179.59(17)
C1 C5 C6 N2 . . -178.75(17)
C4 C5 C6 N2 . . 0.5(3)
C1 C5 C6 O1 . . 0.8(2)
C4 C5 C6 O1 . . -179.98(13)
O3 C7 C8 C9 . . 6.3(2)
O2 C7 C8 C9 . . -172.75(15)
O3 C7 C8 C13 . . -173.76(15)
O2 C7 C8 C13 . . 7.2(2)
C13 C8 C9 C10 . . -0.8(3)
C7 C8 C9 C10 . . 179.13(16)
C8 C9 C10 C11 . . 1.9(3)
C9 C10 C11 C12 . . -1.7(3)
C9 C10 C11 C11 . 5_675 178.47(18)
C10 C11 C12 C13 . . 0.5(3)
C11 C11 C12 C13 5_675 . -179.68(18)
C11 C12 C13 C8 . . 0.5(3)
C9 C8 C13 C12 . . -0.4(3)
C7 C8 C13 C12 . . 179.68(15)
